data_2017246
loop_
_publ_author_name
'Yanover, Diana'
'Kaftory, Menahem'

_publ_section_title
;
 Structural comparisons between methylated and unmethylated nitrophenyl
 lophines
;
_journal_coeditor_code GG3195
_journal_issue 8
_journal_name_full 'Acta Crystallographica Section C'
_journal_page_first o365
_journal_page_last o370
_journal_paper_doi 10.1107/S0108270109022203
_journal_volume 65
_journal_year 2009
_chemical_formula_iupac 'C21 H15 N3 O2, C2 H3 N'
_chemical_formula_moiety 'C21 H15 N3 O2, C2 H3 N'
_chemical_formula_sum 'C23 H18 N4 O2'
_chemical_formula_weight 382.41
_chemical_name_systematic
;
2-(2-nitrophenyl)-4,5-diphenyl-1<i>H</i>-imidazole
acetonitrile solvate
;
_space_group_IT_number 61
_symmetry_cell_setting orthorhombic
_symmetry_space_group_name_Hall '-P 2ac 2ab'
_symmetry_space_group_name_H-M 'P b c a'
_atom_sites_solution_hydrogens geom
_atom_sites_solution_primary direct
_atom_sites_solution_secondary difmap
_audit_creation_method SHELXL-97
_cell_angle_alpha 90.00
_cell_angle_beta 90.00
_cell_angle_gamma 90.00
_cell_formula_units_Z 8
_cell_length_a 9.111(2)
_cell_length_b 18.830(4)
_cell_length_c 23.754(5)
_cell_measurement_reflns_used 24379
_cell_measurement_temperature 293(2)
_cell_measurement_theta_max 25.26
_cell_measurement_theta_min 2.16
_cell_volume 4075.2(15)
_computing_cell_refinement 'DENZO HKL2000 (Otwinowski & Minor, 1997)'
_computing_data_collection 'COLLECT (Nonius, 2000)'
_computing_data_reduction 'DENZO HKL2000 (Otwinowski & Minor ,1997)'
_computing_molecular_graphics 'ORTEP-3 for Windows (Farrugia, 1999)'
_computing_structure_refinement 'SHELXL97 (Sheldrick, 2008)'
_computing_structure_solution 'SHELXS97 (Sheldrick, 2008)'
_diffrn_ambient_temperature 293(2)
_diffrn_measured_fraction_theta_full 0.996
_diffrn_measured_fraction_theta_max 0.995
_diffrn_measurement_device_type 'Nonius KappaCCD'
_diffrn_measurement_method '\f- and \w scans'
_diffrn_radiation_monochromator graphite
_diffrn_radiation_source 'fine-focus sealed tube'
_diffrn_radiation_type MoK\a
_diffrn_radiation_wavelength 0.71073
_diffrn_reflns_av_R_equivalents 0.0796
_diffrn_reflns_av_sigmaI/netI 0.1103
_diffrn_reflns_limit_h_max 10
_diffrn_reflns_limit_h_min 0
_diffrn_reflns_limit_k_max 22
_diffrn_reflns_limit_k_min 0
_diffrn_reflns_limit_l_max 28
_diffrn_reflns_limit_l_min -28
_diffrn_reflns_number 6703
_diffrn_reflns_theta_full 25.00
_diffrn_reflns_theta_max 25.02
_diffrn_reflns_theta_min 2.16
_diffrn_standards_number 0
_exptl_absorpt_coefficient_mu 0.082
_exptl_absorpt_correction_type none
_exptl_crystal_colour yellow
_exptl_crystal_density_diffrn 1.247
_exptl_crystal_density_method 'not measured'
_exptl_crystal_description plate
_exptl_crystal_F_000 1600
_exptl_crystal_size_max 0.50
_exptl_crystal_size_mid 0.09
_exptl_crystal_size_min 0.05
_refine_diff_density_max 0.150
_refine_diff_density_min -0.162
_refine_ls_extinction_coef 0.0038(4)
_refine_ls_extinction_expression Fc^*^=kFc[1+0.001xFc^2^\l^3^/sin(2\q)]^-1/4^
_refine_ls_extinction_method SHELXL
_refine_ls_goodness_of_fit_ref 0.814
_refine_ls_hydrogen_treatment constr
_refine_ls_matrix_type full
_refine_ls_number_parameters 263
_refine_ls_number_reflns 3584
_refine_ls_number_restraints 0
_refine_ls_restrained_S_all 0.814
_refine_ls_R_factor_all 0.1536
_refine_ls_R_factor_gt 0.0469
_refine_ls_shift/su_max 0.000
_refine_ls_shift/su_mean 0.000
_refine_ls_structure_factor_coef Fsqd
_refine_ls_weighting_details 'w=1/[\s^2^(Fo^2^)+(0.0394P)^2^] where P=(Fo^2^+2Fc^2^)/3'
_refine_ls_weighting_scheme calc
_refine_ls_wR_factor_gt 0.0860
_refine_ls_wR_factor_ref 0.1058
_reflns_number_gt 1506
_reflns_number_total 3584
_reflns_threshold_expression I>2\s(I)
_cod_data_source_file gg3195.cif
_cod_data_source_block II
_cod_database_code 2017246
_cod_database_fobs_code 2017246

loop_
_symmetry_equiv_pos_as_xyz
'x, y, z'
'-x+1/2, -y, z+1/2'
'x+1/2, -y+1/2, -z'
'-x, y+1/2, -z+1/2'
'-x, -y, -z'
'x-1/2, y, -z-1/2'
'-x-1/2, y-1/2, z'
'x, -y-1/2, z-1/2'

loop_
_atom_site_type_symbol
_atom_site_label
_atom_site_fract_x
_atom_site_fract_y
_atom_site_fract_z
_atom_site_U_iso_or_equiv
_atom_site_adp_type
_atom_site_calc_flag
_atom_site_refinement_flags
_atom_site_occupancy
_atom_site_disorder_assembly
_atom_site_disorder_group
N N1 0.4034(2) 0.07349(10) 0.74120(8) 0.0429(5) Uani d . 1 . .
H H1 0.3212 0.0691 0.7681 0.051 Uiso d R 1 . .
N N2 0.6218(2) 0.05601(10) 0.70178(8) 0.0434(5) Uani d . 1 . .
N N3 0.6575(3) -0.10449(13) 0.72208(11) 0.0680(7) Uani d . 1 . .
N N4 0.7829(6) -0.0663(3) 0.5086(2) 0.158(2) Uani d . 1 . .
O O1 0.5569(3) -0.09679(11) 0.68841(8) 0.0854(7) Uani d . 1 . .
O O2 0.7726(3) -0.13453(14) 0.71084(9) 0.1177(10) Uani d . 1 . .
C C1 0.5680(3) -0.01302(13) 0.78898(10) 0.0417(6) Uani d . 1 . .
C C2 0.5409(3) 0.00577(15) 0.84461(12) 0.0589(8) Uani d . 1 . .
H H2 0.4956 0.0508 0.8523 0.071 Uiso d R 1 . .
C C3 0.5785(3) -0.03916(19) 0.88872(12) 0.0779(10) Uani d . 1 . .
H H3 0.5551 -0.0259 0.9267 0.094 Uiso d R 1 . .
C C4 0.6486(4) -0.10247(18) 0.87748(13) 0.0814(10) Uani d . 1 . .
H H4 0.6775 -0.1328 0.9080 0.098 Uiso d R 1 . .
C C5 0.6778(3) -0.12183(15) 0.82327(13) 0.0677(9) Uani d . 1 . .
H H5 0.7279 -0.1652 0.8144 0.081 Uiso d R 1 . .
C C6 0.6355(3) -0.07766(14) 0.77963(11) 0.0487(7) Uani d . 1 . .
C C7 0.5321(3) 0.03758(12) 0.74350(10) 0.0415(6) Uani d . 1 . .
C C8 0.4079(3) 0.11710(13) 0.69452(9) 0.0423(6) Uani d . 1 . .
C C9 0.5441(3) 0.10624(13) 0.67071(9) 0.0415(6) Uani d . 1 . .
C C10 0.6158(3) 0.14148(15) 0.62226(10) 0.0473(7) Uani d . 1 . .
C C11 0.7147(3) 0.10408(15) 0.58886(10) 0.0568(8) Uani d . 1 . .
H H11 0.7353 0.0552 0.5974 0.068 Uiso d R 1 . .
C C12 0.7845(3) 0.1364(2) 0.54365(11) 0.0729(9) Uani d . 1 . .
H H12 0.8535 0.1102 0.5213 0.088 Uiso d R 1 . .
C C13 0.7544(4) 0.2055(2) 0.53050(12) 0.0801(11) Uani d . 1 . .
H H13 0.8013 0.2279 0.4989 0.096 Uiso d R 1 . .
C C14 0.6562(4) 0.24378(18) 0.56297(13) 0.0784(10) Uani d . 1 . .
H H14 0.6358 0.2922 0.5531 0.094 Uiso d R 1 . .
C C15 0.5884(3) 0.21192(15) 0.60868(11) 0.0605(8) Uani d . 1 . .
H H15 0.5219 0.2384 0.6320 0.073 Uiso d R 1 . .
C C16 0.2788(3) 0.16029(13) 0.67881(11) 0.0450(7) Uani d . 1 . .
C C17 0.2335(3) 0.16581(15) 0.62305(11) 0.0588(8) Uani d . 1 . .
H H17 0.2907 0.1432 0.5942 0.071 Uiso d R 1 . .
C C18 0.1072(3) 0.20251(17) 0.60922(13) 0.0701(9) Uani d . 1 . .
H H18 0.0768 0.2065 0.5706 0.084 Uiso d R 1 . .
C C19 0.0237(3) 0.23444(15) 0.65040(14) 0.0682(9) Uani d . 1 . .
H H19 -0.0641 0.2599 0.6407 0.082 Uiso d R 1 . .
C C20 0.0671(3) 0.23033(14) 0.70607(13) 0.0601(8) Uani d . 1 . .
H H20 0.0079 0.2516 0.7349 0.072 Uiso d R 1 . .
C C21 0.1953(3) 0.19412(13) 0.71993(11) 0.0492(7) Uani d . 1 . .
H H21 0.2280 0.1930 0.7583 0.059 Uiso d R 1 . .
C C22 0.6739(8) -0.0766(3) 0.5277(2) 0.120(2) Uani d . 1 . .
C C23 0.5327(6) -0.0861(3) 0.55276(19) 0.174(2) Uani d . 1 . .
H H23A 0.4753 -0.1182 0.5303 0.208 Uiso d R 1 . .
H H23B 0.4854 -0.0406 0.5539 0.208 Uiso d R 1 . .
H H23C 0.5415 -0.1046 0.5903 0.208 Uiso d R 1 . .

loop_
_atom_site_aniso_label
_atom_site_aniso_U_11
_atom_site_aniso_U_22
_atom_site_aniso_U_33
_atom_site_aniso_U_12
_atom_site_aniso_U_13
_atom_site_aniso_U_23
N1 0.0359(13) 0.0421(13) 0.0506(13) 0.0021(11) 0.0019(10) 0.0041(11)
N2 0.0429(13) 0.0400(13) 0.0473(12) -0.0003(11) 0.0018(11) 0.0031(10)
N3 0.086(2) 0.0478(17) 0.0698(18) 0.0050(16) 0.0076(17) 0.0002(14)
N4 0.225(6) 0.134(4) 0.115(4) -0.007(4) 0.004(3) -0.005(3)
O1 0.118(2) 0.0697(15) 0.0687(14) -0.0114(14) -0.0172(14) -0.0132(12)
O2 0.125(2) 0.126(2) 0.1024(18) 0.0546(19) 0.0255(16) -0.0161(15)
C1 0.0342(15) 0.0418(17) 0.0491(17) -0.0031(13) -0.0013(13) 0.0021(13)
C2 0.064(2) 0.053(2) 0.0590(19) 0.0042(16) 0.0033(16) 0.0022(16)
C3 0.095(3) 0.082(3) 0.0565(19) 0.007(2) 0.0043(19) 0.0074(19)
C4 0.101(3) 0.080(3) 0.063(2) 0.014(2) -0.004(2) 0.0192(19)
C5 0.077(2) 0.0472(19) 0.079(2) 0.0146(16) 0.0010(18) 0.0149(17)
C6 0.0525(18) 0.0452(18) 0.0485(16) 0.0003(14) 0.0043(14) -0.0008(15)
C7 0.0378(16) 0.0362(16) 0.0506(16) 0.0008(13) -0.0039(14) -0.0032(13)
C8 0.0369(16) 0.0435(16) 0.0465(15) 0.0009(13) -0.0019(13) 0.0021(13)
C9 0.0399(16) 0.0403(16) 0.0443(14) 0.0006(13) 0.0005(13) 0.0017(12)
C10 0.0392(17) 0.0532(19) 0.0496(16) -0.0017(14) -0.0027(13) 0.0016(14)
C11 0.058(2) 0.064(2) 0.0490(16) -0.0009(17) 0.0008(15) -0.0014(15)
C12 0.068(2) 0.096(3) 0.0547(18) -0.003(2) 0.0076(17) -0.0025(18)
C13 0.068(3) 0.112(3) 0.061(2) -0.019(2) 0.0026(18) 0.020(2)
C14 0.073(2) 0.080(2) 0.082(2) -0.006(2) -0.0022(19) 0.036(2)
C15 0.053(2) 0.060(2) 0.0687(19) 0.0002(16) 0.0052(16) 0.0132(16)
C16 0.0387(16) 0.0420(17) 0.0542(16) -0.0010(13) -0.0013(14) 0.0061(13)
C17 0.0455(19) 0.073(2) 0.0576(18) 0.0015(16) -0.0045(15) 0.0044(15)
C18 0.053(2) 0.083(2) 0.074(2) 0.0032(19) -0.0129(18) 0.0149(18)
C19 0.045(2) 0.058(2) 0.101(3) 0.0060(16) -0.0112(19) 0.0220(19)
C20 0.051(2) 0.0457(19) 0.083(2) 0.0045(15) 0.0090(17) 0.0076(16)
C21 0.0439(17) 0.0415(16) 0.0621(17) -0.0001(14) -0.0014(14) 0.0080(14)
C22 0.198(8) 0.077(3) 0.084(4) -0.028(5) -0.022(4) 0.005(3)
C23 0.175(6) 0.216(6) 0.130(4) -0.069(5) -0.043(4) 0.054(4)

loop_
_atom_type_symbol
_atom_type_description
_atom_type_scat_dispersion_real
_atom_type_scat_dispersion_imag
_atom_type_scat_source
C C 0.0033 0.0016 'International Tables Vol C Tables 4.2.6.8 and 6.1.1.4'
H H 0.0000 0.0000 'International Tables Vol C Tables 4.2.6.8 and 6.1.1.4'
N N 0.0061 0.0033 'International Tables Vol C Tables 4.2.6.8 and 6.1.1.4'
O O 0.0106 0.0060 'International Tables Vol C Tables 4.2.6.8 and 6.1.1.4'

loop_
_geom_angle_atom_site_label_1
_geom_angle_atom_site_label_2
_geom_angle_atom_site_label_3
_geom_angle_site_symmetry_1
_geom_angle_site_symmetry_3
_geom_angle
_geom_angle_publ_flag
C7 N1 C8 . . 107.7(2) ?
C7 N1 H1 . . 126.0 ?
C8 N1 H1 . . 126.4 ?
C7 N2 C9 . . 105.0(2) ?
O2 N3 O1 . . 123.7(3) ?
O2 N3 C6 . . 118.6(3) ?
O1 N3 C6 . . 117.7(3) ?
C6 C1 C2 . . 117.2(2) ?
C6 C1 C7 . . 123.3(2) ?
C2 C1 C7 . . 119.4(2) ?
C3 C2 C1 . . 121.2(3) ?
C3 C2 H2 . . 120.0 ?
C1 C2 H2 . . 118.8 ?
C4 C3 C2 . . 119.7(3) ?
C4 C3 H3 . . 120.7 ?
C2 C3 H3 . . 119.6 ?
C5 C4 C3 . . 120.3(3) ?
C5 C4 H4 . . 120.0 ?
C3 C4 H4 . . 119.7 ?
C4 C5 C6 . . 119.5(3) ?
C4 C5 H5 . . 121.9 ?
C6 C5 H5 . . 118.6 ?
C1 C6 C5 . . 122.2(2) ?
C1 C6 N3 . . 120.8(2) ?
C5 C6 N3 . . 116.9(2) ?
N2 C7 N1 . . 111.8(2) ?
N2 C7 C1 . . 125.2(2) ?
N1 C7 C1 . . 122.9(2) ?
C9 C8 N1 . . 105.5(2) ?
C9 C8 C16 . . 134.0(2) ?
N1 C8 C16 . . 120.4(2) ?
C8 C9 N2 . . 109.9(2) ?
C8 C9 C10 . . 130.5(2) ?
N2 C9 C10 . . 119.5(2) ?
C15 C10 C11 . . 117.9(2) ?
C15 C10 C9 . . 122.0(2) ?
C11 C10 C9 . . 120.1(3) ?
C12 C11 C10 . . 121.0(3) ?
C12 C11 H11 . . 119.6 ?
C10 C11 H11 . . 119.3 ?
C13 C12 C11 . . 120.2(3) ?
C13 C12 H12 . . 119.6 ?
C11 C12 H12 . . 120.2 ?
C12 C13 C14 . . 119.9(3) ?
C12 C13 H13 . . 120.5 ?
C14 C13 H13 . . 119.7 ?
C13 C14 C15 . . 120.0(3) ?
C13 C14 H14 . . 118.9 ?
C15 C14 H14 . . 121.1 ?
C14 C15 C10 . . 121.1(3) ?
C14 C15 H15 . . 120.6 ?
C10 C15 H15 . . 118.4 ?
C17 C16 C21 . . 118.1(2) ?
C17 C16 C8 . . 121.2(2) ?
C21 C16 C8 . . 120.6(2) ?
C18 C17 C16 . . 120.7(3) ?
C18 C17 H17 . . 120.3 ?
C16 C17 H17 . . 119.0 ?
C19 C18 C17 . . 120.6(3) ?
C19 C18 H18 . . 119.0 ?
C17 C18 H18 . . 120.4 ?
C18 C19 C20 . . 119.8(3) ?
C18 C19 H19 . . 120.5 ?
C20 C19 H19 . . 119.7 ?
C19 C20 C21 . . 119.6(3) ?
C19 C20 H20 . . 119.9 ?
C21 C20 H20 . . 120.5 ?
C20 C21 C16 . . 121.1(2) ?
C20 C21 H21 . . 119.7 ?
C16 C21 H21 . . 119.1 ?
N4 C22 C23 . . 177.2(7) ?
C22 C23 H23A . . 109.8 ?
C22 C23 H23B . . 107.7 ?
H23A C23 H23B . . 109.5 ?
C22 C23 H23C . . 110.9 ?
H23A C23 H23C . . 109.5 ?
H23B C23 H23C . . 109.5 ?

loop_
_geom_bond_atom_site_label_1
_geom_bond_atom_site_label_2
_geom_bond_site_symmetry_2
_geom_bond_distance
_geom_bond_publ_flag
N1 C7 . 1.355(3) ?
N1 C8 . 1.380(3) ?
N1 H1 . 0.9883 ?
N2 C7 . 1.331(3) ?
N2 C9 . 1.393(3) ?
N3 O2 . 1.222(3) ?
N3 O1 . 1.225(3) ?
N3 C6 . 1.471(3) ?
N4 C22 . 1.110(6) ?
C1 C6 . 1.381(3) ?
C1 C2 . 1.390(3) ?
C1 C7 . 1.477(3) ?
C2 C3 . 1.390(3) ?
C2 H2 . 0.9601 ?
C3 C4 . 1.378(4) ?
C3 H3 . 0.9599 ?
C4 C5 . 1.364(4) ?
C4 H4 . 0.9600 ?
C5 C6 . 1.384(3) ?
C5 H5 . 0.9599 ?
C8 C9 . 1.379(3) ?
C8 C16 . 1.478(3) ?
C9 C10 . 1.480(3) ?
C10 C15 . 1.388(3) ?
C10 C11 . 1.392(3) ?
C11 C12 . 1.388(3) ?
C11 H11 . 0.9602 ?
C12 C13 . 1.366(4) ?
C12 H12 . 0.9600 ?
C13 C14 . 1.384(4) ?
C13 H13 . 0.9601 ?
C14 C15 . 1.386(3) ?
C14 H14 . 0.9602 ?
C15 H15 . 0.9600 ?
C16 C17 . 1.391(3) ?
C16 C21 . 1.393(3) ?
C17 C18 . 1.382(3) ?
C17 H17 . 0.9601 ?
C18 C19 . 1.378(4) ?
C18 H18 . 0.9600 ?
C19 C20 . 1.383(3) ?
C19 H19 . 0.9602 ?
C20 C21 . 1.392(3) ?
C20 H20 . 0.9596 ?
C21 H21 . 0.9601 ?
C22 C23 . 1.429(6) ?
C23 H23A . 0.9600 ?
C23 H23B . 0.9599 ?
C23 H23C . 0.9602 ?

loop_
_geom_hbond_atom_site_label_D
_geom_hbond_atom_site_label_H
_geom_hbond_atom_site_label_A
_geom_hbond_site_symmetry_A
_geom_hbond_distance_DH
_geom_hbond_distance_HA
_geom_hbond_distance_DA
_geom_hbond_angle_DHA
_geom_hbond_publ_flag
N1 H1 N2 6_557 0.99 1.97 2.920(3) 161 no

loop_
_geom_torsion_atom_site_label_1
_geom_torsion_atom_site_label_2
_geom_torsion_atom_site_label_3
_geom_torsion_atom_site_label_4
_geom_torsion_site_symmetry_1
_geom_torsion_site_symmetry_2
_geom_torsion_site_symmetry_3
_geom_torsion_site_symmetry_4
_geom_torsion
_geom_torsion_publ_flag
C6 C1 C2 C3 . . . . -0.8(4) ?
C7 C1 C2 C3 . . . . -177.4(2) ?
C1 C2 C3 C4 . . . . 2.2(5) ?
C2 C3 C4 C5 . . . . -1.6(5) ?
C3 C4 C5 C6 . . . . -0.5(5) ?
C2 C1 C6 C5 . . . . -1.4(4) ?
C7 C1 C6 C5 . . . . 175.1(2) ?
C2 C1 C6 N3 . . . . 174.9(2) ?
C7 C1 C6 N3 . . . . -8.6(4) ?
C4 C5 C6 C1 . . . . 2.0(4) ?
C4 C5 C6 N3 . . . . -174.4(3) ?
O2 N3 C6 C1 . . . . 140.3(3) ?
O1 N3 C6 C1 . . . . -41.5(4) ?
O2 N3 C6 C5 . . . . -43.3(4) ?
O1 N3 C6 C5 . . . . 135.0(3) ?
C9 N2 C7 N1 . . . . -0.7(3) ?
C9 N2 C7 C1 . . . . -177.9(2) ?
C8 N1 C7 N2 . . . . 1.2(3) ?
C8 N1 C7 C1 . . . . 178.4(2) ?
C6 C1 C7 N2 . . . . -45.3(4) ?
C2 C1 C7 N2 . . . . 131.1(3) ?
C6 C1 C7 N1 . . . . 137.8(2) ?
C2 C1 C7 N1 . . . . -45.8(3) ?
C7 N1 C8 C9 . . . . -1.2(3) ?
C7 N1 C8 C16 . . . . 176.5(2) ?
N1 C8 C9 N2 . . . . 0.8(3) ?
C16 C8 C9 N2 . . . . -176.4(2) ?
N1 C8 C9 C10 . . . . -175.4(2) ?
C16 C8 C9 C10 . . . . 7.5(5) ?
C7 N2 C9 C8 . . . . -0.1(3) ?
C7 N2 C9 C10 . . . . 176.6(2) ?
C8 C9 C10 C15 . . . . 31.1(4) ?
N2 C9 C10 C15 . . . . -144.7(2) ?
C8 C9 C10 C11 . . . . -149.3(3) ?
N2 C9 C10 C11 . . . . 34.9(3) ?
C15 C10 C11 C12 . . . . 0.4(4) ?
C9 C10 C11 C12 . . . . -179.2(2) ?
C10 C11 C12 C13 . . . . -1.4(4) ?
C11 C12 C13 C14 . . . . 1.2(5) ?
C12 C13 C14 C15 . . . . -0.1(5) ?
C13 C14 C15 C10 . . . . -0.9(4) ?
C11 C10 C15 C14 . . . . 0.7(4) ?
C9 C10 C15 C14 . . . . -179.7(2) ?
C9 C8 C16 C17 . . . . 40.0(4) ?
N1 C8 C16 C17 . . . . -136.8(2) ?
C9 C8 C16 C21 . . . . -142.9(3) ?
N1 C8 C16 C21 . . . . 40.3(3) ?
C21 C16 C17 C18 . . . . -1.5(4) ?
C8 C16 C17 C18 . . . . 175.7(2) ?
C16 C17 C18 C19 . . . . 0.1(4) ?
C17 C18 C19 C20 . . . . 0.6(5) ?
C18 C19 C20 C21 . . . . 0.2(4) ?
C19 C20 C21 C16 . . . . -1.7(4) ?
C17 C16 C21 C20 . . . . 2.3(4) ?
C8 C16 C21 C20 . . . . -175.0(2) ?

loop_
_cod_related_entry_id
_cod_related_entry_database
_cod_related_entry_code
1 ChemSpider 28683652
